data_7228976
loop_
_publ_author_name
'Batrice, Rami J.'
'Ridenour, J. August'
'Ayscue III, R. Lee'
'Bertke, Jeffery A.'
'Knope, Karah E.'

_publ_section_title
;
 Synthesis, structure, and photoluminescent behaviour of molecular
 lanthanide--2-thiophenecarboxylate--2,2&#x2032;:6&#x2032;,2&#x2032;&#x2032;-terpyridine
 materials
;
_journal_name_full CrystEngComm
_journal_paper_doi 10.1039/C7CE01192J
_journal_year 2017
_chemical_formula_moiety 'C60 H44 Ce2 N6 O14 S6, 0.69(H2 O)'
_chemical_formula_sum 'C60 H45.39 Ce2 N6 O14.69 S6'
_chemical_formula_weight 1558.14
_space_group_crystal_system monoclinic
_space_group_IT_number 14
_space_group_name_Hall '-P 2ybc'
_space_group_name_H-M_alt 'P 1 21/c 1'
_symmetry_space_group_name_Hall '-P 2ybc'
_symmetry_space_group_name_H-M 'P 1 21/c 1'
_atom_sites_solution_hydrogens mixed
_audit_creation_date 2017-04-06
_audit_creation_method
;
Olex2 1.2
(compiled Mar 28 2017 19:26:29 for OlexSys, GUI svn.r5335)
;
_audit_update_record
;
2017-04-17 deposited with the CCDC.
2017-08-23 downloaded from the CCDC.
;
_cell_angle_alpha 90
_cell_angle_beta 98.2700(10)
_cell_angle_gamma 90
_cell_formula_units_Z 2
_cell_length_a 12.0450(6)
_cell_length_b 25.8165(12)
_cell_length_c 9.6836(4)
_cell_measurement_reflns_used 9800
_cell_measurement_temperature 100(2)
_cell_measurement_theta_max 27.14
_cell_measurement_theta_min 2.27
_cell_volume 2979.9(2)
_computing_cell_refinement 'SAINT v8.37A (Bruker, 2015)'
_computing_data_reduction 'SAINT v8.37A (Bruker, 2015)'
_computing_molecular_graphics 'Olex2 (Dolomanov et al., 2009)'
_computing_publication_material 'Olex2 (Dolomanov et al., 2009)'
_computing_structure_refinement 'ShelXL (Sheldrick, 2015)'
_diffrn_ambient_temperature 100.0
_diffrn_measured_fraction_theta_full 0.999
_diffrn_measured_fraction_theta_max 0.995
_diffrn_measurement_device_type 'Bruker D8 QUEST'
_diffrn_measurement_method '\f and \w scans'
_diffrn_radiation_type MoK\a
_diffrn_radiation_wavelength 0.71073
_diffrn_reflns_av_R_equivalents 0.0333
_diffrn_reflns_av_unetI/netI 0.0292
_diffrn_reflns_Laue_measured_fraction_full 0.999
_diffrn_reflns_Laue_measured_fraction_max 0.995
_diffrn_reflns_limit_h_max 15
_diffrn_reflns_limit_h_min -13
_diffrn_reflns_limit_k_max 32
_diffrn_reflns_limit_k_min -33
_diffrn_reflns_limit_l_max 12
_diffrn_reflns_limit_l_min -11
_diffrn_reflns_number 34525
_diffrn_reflns_point_group_measured_fraction_full 0.999
_diffrn_reflns_point_group_measured_fraction_max 0.995
_diffrn_reflns_theta_full 26.000
_diffrn_reflns_theta_max 27.146
_diffrn_reflns_theta_min 2.326
_diffrn_standards_number 0
_exptl_absorpt_coefficient_mu 1.792
_exptl_absorpt_correction_T_max 0.8512
_exptl_absorpt_correction_T_min 0.5690
_exptl_absorpt_correction_type multi-scan
_exptl_absorpt_process_details
;
SADABS-2016/2 (Bruker,2016) was used for absorption correction.
wR2(int) was 0.1315 before and 0.0531 after correction.
The Ratio of minimum to maximum transmission is 0.6685.
The \l/2 correction factor is Not present.
;
_exptl_crystal_colour 'clear light yellow'
_exptl_crystal_colour_lustre clear
_exptl_crystal_colour_modifier light
_exptl_crystal_colour_primary yellow
_exptl_crystal_density_diffrn 1.737
_exptl_crystal_description rhombohedral
_exptl_crystal_F_000 1554
_exptl_crystal_size_max 0.519
_exptl_crystal_size_mid 0.249
_exptl_crystal_size_min 0.142
_refine_diff_density_max 0.385
_refine_diff_density_min -0.644
_refine_diff_density_rms 0.084
_refine_ls_extinction_method none
_refine_ls_goodness_of_fit_ref 1.094
_refine_ls_hydrogen_treatment mixed
_refine_ls_matrix_type full
_refine_ls_number_parameters 530
_refine_ls_number_reflns 6588
_refine_ls_number_restraints 1002
_refine_ls_restrained_S_all 1.044
_refine_ls_R_factor_all 0.0332
_refine_ls_R_factor_gt 0.0254
_refine_ls_shift/su_max 0.002
_refine_ls_shift/su_mean 0.000
_refine_ls_structure_factor_coef Fsqd
_refine_ls_weighting_details 'w=1/[\s^2^(Fo^2^)+(0.0153P)^2^+2.5824P] where P=(Fo^2^+2Fc^2^)/3'
_refine_ls_weighting_scheme calc
_refine_ls_wR_factor_gt 0.0472
_refine_ls_wR_factor_ref 0.0489
_reflns_Friedel_coverage 0.000
_reflns_number_gt 5802
_reflns_number_total 6588
_reflns_threshold_expression 'I > 2\s(I)'
_cod_data_source_file c7ce01192j2.cif
_cod_data_source_block final_a_CCDC10
_cod_database_code 7228976
_shelx_shelxl_version_number 2014/7
_shelx_space_group_comment
;
The symmetry employed for this shelxl refinement is uniquely defined
by the following loop, which should always be used as a source of
symmetry information in preference to the above space-group names.
They are only intended as comments.
;
_shelx_estimated_absorpt_t_max 0.785
_shelx_estimated_absorpt_t_min 0.456
_olex2_refinement_description
;
1. Fixed Uiso
 At 1.2 times of:
  All C(H) groups
 At 1.5 times of:
  All O(H,H) groups
2. Restrained distances
 O7-H7A = O7-H7B
 0.86 with sigma of 0.02
 O8-H8A = O8-H8B
 0.86 with sigma of 0.02
 H8A-H8B
 1.35 with sigma of 0.02
 H7B-H7A
 1.35 with sigma of 0.02
 S3A-C27 \\sim S3-C27 \\sim S2-C22 \\sim S2A-C22 \\sim S1A-C17 \\sim S1-C17
 with sigma of 0.01
 S3A-C30A \\sim S3-C30 \\sim S2-C25 \\sim S2A-C25A \\sim S1-C20 \\sim S1A-C20A
 with sigma of 0.01
 C20-C19 \\sim C20A-C19A \\sim C25-C24 \\sim C25A-C24A \\sim C30-C29 \\sim
C30A-C29A
 with sigma of 0.01
 C28-C27 \\sim C28A-C27 \\sim C23A-C22 \\sim C23-C22 \\sim C18A-C17 \\sim
C18-C17
 with sigma of 0.01
 C29A-C28A \\sim C29-C28 \\sim C24A-C23A \\sim C24-C23 \\sim C19A-C18A \\sim
C19-C18
 with sigma of 0.01
3. Uiso/Uaniso restraints and constraints
S1 \\sim S1A \\sim C17 \\sim C18 \\sim C18A \\sim C19 \\sim C19A \\sim C20
\\sim C20A: within 2A with sigma of 0.01 and sigma for terminal atoms of 0.02
S2 \\sim S2A \\sim C22 \\sim C23 \\sim C23A \\sim C24 \\sim C24A \\sim C25
\\sim C25A: within 2A with sigma of 0.01 and sigma for terminal atoms of 0.02
S3 \\sim S3A \\sim C27 \\sim C28 \\sim C28A \\sim C29 \\sim C29A \\sim C30
\\sim C30A: within 2A with sigma of 0.01 and sigma for terminal atoms of 0.02
4. Rigid body (RIGU) restrains
 All non-hydrogen atoms
 with sigma for 1-2 distances of 0.004 and sigma for 1-3 distances of 0.004
5. Others
 Sof(S1A)=Sof(C18A)=Sof(H18A)=Sof(C19A)=Sof(H19A)=Sof(C20A)=Sof(H20A)=1-FVAR(1)
 Sof(S1)=Sof(C18)=Sof(H18)=Sof(C19)=Sof(H19)=Sof(C20)=Sof(H20)=FVAR(1)
 Sof(S2A)=Sof(C23A)=Sof(H23A)=Sof(C24A)=Sof(H24A)=Sof(C25A)=Sof(H25A)=1-FVAR(2)
 Sof(S2)=Sof(C23)=Sof(H23)=Sof(C24)=Sof(H24)=Sof(C25)=Sof(H25)=FVAR(2)
 Sof(S3A)=Sof(C28A)=Sof(H28A)=Sof(C29A)=Sof(H29A)=Sof(C30A)=Sof(H30A)=1-FVAR(3)
 Sof(S3)=Sof(C28)=Sof(H28)=Sof(C29)=Sof(H29)=Sof(C30)=Sof(H30)=FVAR(3)
 Sof(O8)=Sof(H8A)=Sof(H8B)=FVAR(4)
6.a Aromatic/amide H refined with riding coordinates:
 C1(H1), C2(H2), C3(H3), C4(H4), C7(H7), C8(H8), C9(H9), C12(H12), C13(H13),
 C14(H14), C15(H15), C18(H18), C18A(H18A), C19(H19), C19A(H19A), C20(H20),
 C20A(H20A), C23(H23), C23A(H23A), C24(H24), C24A(H24A), C25(H25), C25A(H25A),
 C28(H28), C28A(H28A), C29(H29), C29A(H29A), C30(H30), C30A(H30A)
;
_olex2_submission_special_instructions 'No special instructions were received'

loop_
_space_group_symop_operation_xyz
'x, y, z'
'-x, y+1/2, -z+1/2'
'-x, -y, -z'
'x, -y-1/2, z-1/2'

loop_
_atom_site_label
_atom_site_type_symbol
_atom_site_fract_x
_atom_site_fract_y
_atom_site_fract_z
_atom_site_U_iso_or_equiv
_atom_site_adp_type
_atom_site_occupancy
_atom_site_site_symmetry_order
_atom_site_calc_flag
_atom_site_refinement_flags_posn
_atom_site_refinement_flags_adp
_atom_site_refinement_flags_occupancy
_atom_site_disorder_assembly
_atom_site_disorder_group
Ce1 Ce 0.51775(2) 0.59834(2) 0.59809(2) 0.01063(4) Uani 1 1 d . U . . .
S1 S 0.24216(14) 0.55674(7) 1.00340(16) 0.0181(3) Uani 0.693(3) 1 d D U P A 1
S1A S 0.1434(4) 0.6365(2) 0.8157(5) 0.0156(8) Uani 0.307(3) 1 d D U P A 2
S2 S 0.12281(19) 0.56213(9) 0.4270(3) 0.0169(5) Uani 0.458(3) 1 d D U P B 1
S2A S 0.12667(16) 0.46536(8) 0.2629(2) 0.0169(4) Uani 0.542(3) 1 d D U P B 2
S3 S 0.8881(2) 0.70460(9) 0.6604(2) 0.0187(4) Uani 0.571(3) 1 d D U P C 1
S3A S 0.9696(3) 0.67588(16) 0.4059(3) 0.0267(6) Uani 0.429(3) 1 d D U P C 2
O1 O 0.41579(14) 0.55982(6) 0.80094(18) 0.0253(4) Uani 1 1 d . U . . .
O2 O 0.35240(13) 0.63362(6) 0.70277(16) 0.0183(3) Uani 1 1 d . U . . .
O3 O 0.36298(13) 0.54737(6) 0.48516(17) 0.0203(4) Uani 1 1 d . U . . .
O4 O 0.37626(13) 0.47968(6) 0.34605(16) 0.0194(3) Uani 1 1 d . U . . .
O5 O 0.70717(12) 0.63104(6) 0.56656(16) 0.0179(3) Uani 1 1 d . U . . .
O6 O 0.77632(13) 0.60258(6) 0.37764(16) 0.0198(3) Uani 1 1 d . U . . .
O7 O 0.56272(14) 0.57074(7) 0.35952(17) 0.0219(4) Uani 1 1 d D U . . .
H7A H 0.6305(15) 0.5759(10) 0.354(3) 0.033 Uiso 1 1 d DR . . . .
H7B H 0.536(2) 0.5456(8) 0.320(3) 0.033 Uiso 1 1 d DR . . . .
O8 O 0.5021(4) 0.4708(2) 0.8993(5) 0.0270(18) Uani 0.349(6) 1 d D U P . .
H8A H 0.469(6) 0.4995(16) 0.907(8) 0.041 Uiso 0.349(6) 1 d DR . P . .
H8B H 0.460(5) 0.453(2) 0.841(7) 0.041 Uiso 0.349(6) 1 d DR . P . .
N1 N 0.41262(15) 0.66888(7) 0.42740(18) 0.0140(4) Uani 1 1 d . U . . .
N2 N 0.55087(14) 0.69927(7) 0.65947(18) 0.0126(4) Uani 1 1 d . U . . .
N3 N 0.62867(16) 0.62370(8) 0.84415(19) 0.0200(4) Uani 1 1 d . U . . .
C1 C 0.34157(19) 0.65310(9) 0.3150(2) 0.0186(5) Uani 1 1 d . U . . .
H1 H 0.3355 0.6170 0.2963 0.022 Uiso 1 1 calc R . . . .
C2 C 0.27715(19) 0.68648(9) 0.2256(2) 0.0209(5) Uani 1 1 d . U . . .
H2 H 0.2280 0.6737 0.1474 0.025 Uiso 1 1 calc R . . . .
C3 C 0.28583(19) 0.73890(9) 0.2524(2) 0.0213(5) Uani 1 1 d . U . . .
H3 H 0.2434 0.7630 0.1922 0.026 Uiso 1 1 calc R . . . .
C4 C 0.35695(19) 0.75586(9) 0.3678(2) 0.0186(5) Uani 1 1 d . U . . .
H4 H 0.3629 0.7918 0.3885 0.022 Uiso 1 1 calc R . . . .
C5 C 0.41993(18) 0.72029(8) 0.4539(2) 0.0136(4) Uani 1 1 d . U . . .
C6 C 0.50075(18) 0.73671(8) 0.5770(2) 0.0142(5) Uani 1 1 d . U . . .
C7 C 0.5232(2) 0.78908(9) 0.6041(2) 0.0188(5) Uani 1 1 d . U . . .
H7 H 0.4872 0.8149 0.5437 0.023 Uiso 1 1 calc R . . . .
C8 C 0.5982(2) 0.80284(9) 0.7195(3) 0.0232(5) Uani 1 1 d . U . . .
H8 H 0.6142 0.8383 0.7401 0.028 Uiso 1 1 calc R . . . .
C9 C 0.64942(19) 0.76459(9) 0.8042(2) 0.0216(5) Uani 1 1 d . U . . .
H9 H 0.7012 0.7733 0.8843 0.026 Uiso 1 1 calc R . . . .
C10 C 0.62490(18) 0.71303(9) 0.7718(2) 0.0164(5) Uani 1 1 d . U . . .
C11 C 0.67597(19) 0.67072(9) 0.8638(2) 0.0186(5) Uani 1 1 d . U . . .
C12 C 0.7662(2) 0.67914(11) 0.9688(2) 0.0283(6) Uani 1 1 d . U . . .
H12 H 0.8017 0.7121 0.9784 0.034 Uiso 1 1 calc R . . . .
C13 C 0.8036(2) 0.63938(12) 1.0582(3) 0.0341(7) Uani 1 1 d . U . . .
H13 H 0.8642 0.6449 1.1310 0.041 Uiso 1 1 calc R . . . .
C14 C 0.7530(2) 0.59199(12) 1.0418(3) 0.0361(7) Uani 1 1 d . U . . .
H14 H 0.7761 0.5643 1.1040 0.043 Uiso 1 1 calc R . . . .
C15 C 0.6669(2) 0.58546(10) 0.9316(2) 0.0291(6) Uani 1 1 d . U . . .
H15 H 0.6335 0.5522 0.9175 0.035 Uiso 1 1 calc R . . . .
C16 C 0.34539(19) 0.59623(9) 0.7851(2) 0.0170(5) Uani 1 1 d . U . . .
C17 C 0.24951(18) 0.59661(8) 0.8659(2) 0.0156(4) Uani 1 1 d D U . . .
C18 C 0.1562(6) 0.6279(4) 0.8419(9) 0.0154(14) Uani 0.693(3) 1 d D U P A 1
H18 H 0.1461 0.6528 0.7690 0.019 Uiso 0.693(3) 1 calc R . P A 1
C18A C 0.2349(14) 0.5663(6) 0.9791(14) 0.020(2) Uani 0.307(3) 1 d D U P A 2
H18A H 0.2888 0.5417 1.0187 0.024 Uiso 0.307(3) 1 calc R . P A 2
C19 C 0.0760(8) 0.6203(3) 0.9341(9) 0.0165(11) Uani 0.693(3) 1 d D U P A 1
H19 H 0.0073 0.6386 0.9312 0.020 Uiso 0.693(3) 1 calc R . P A 1
C19A C 0.1325(13) 0.5752(8) 1.031(2) 0.018(2) Uani 0.307(3) 1 d D U P A 2
H19A H 0.1078 0.5587 1.1092 0.022 Uiso 0.307(3) 1 calc R . P A 2
C20 C 0.1135(5) 0.5824(3) 1.0272(10) 0.0163(11) Uani 0.693(3) 1 d D U P A 1
H20 H 0.0727 0.5711 1.0987 0.020 Uiso 0.693(3) 1 calc R . P A 1
C20A C 0.0767(19) 0.6118(8) 0.948(2) 0.017(2) Uani 0.307(3) 1 d D U P A 2
H20A H 0.0043 0.6234 0.9620 0.020 Uiso 0.307(3) 1 calc R . P A 2
C21 C 0.32075(18) 0.51301(8) 0.4020(2) 0.0128(4) Uani 1 1 d . U . . .
C22 C 0.19726(17) 0.51258(8) 0.3675(2) 0.0128(4) Uani 1 1 d D U . . .
C23 C 0.1299(8) 0.4772(4) 0.2922(11) 0.0194(18) Uani 0.458(3) 1 d D U P B 1
H23 H 0.1588 0.4474 0.2521 0.023 Uiso 0.458(3) 1 calc R . P B 1
C23A C 0.1224(7) 0.5467(3) 0.4117(11) 0.0191(16) Uani 0.542(3) 1 d D U P B 2
H23A H 0.1460 0.5742 0.4743 0.023 Uiso 0.542(3) 1 calc R . P B 2
C24 C 0.0140(10) 0.4880(6) 0.278(2) 0.0183(16) Uani 0.458(3) 1 d D U P B 1
H24 H -0.0445 0.4679 0.2277 0.022 Uiso 0.458(3) 1 calc R . P B 1
C24A C 0.0080(9) 0.5387(6) 0.359(2) 0.0173(14) Uani 0.542(3) 1 d D U P B 2
H24A H -0.0529 0.5601 0.3751 0.021 Uiso 0.542(3) 1 calc R . P B 2
C25 C 0.0016(10) 0.5322(7) 0.349(2) 0.0158(18) Uani 0.458(3) 1 d D U P B 1
H25 H -0.0704 0.5461 0.3563 0.019 Uiso 0.458(3) 1 calc R . P B 1
C25A C 0.0010(8) 0.4949(5) 0.2808(18) 0.0163(15) Uani 0.542(3) 1 d D U P B 2
H25A H -0.0690 0.4813 0.2384 0.020 Uiso 0.542(3) 1 calc R . P B 2
C26 C 0.78015(18) 0.62975(8) 0.4848(2) 0.0143(4) Uani 1 1 d . U . . .
C27 C 0.87656(18) 0.66605(9) 0.5182(2) 0.0163(5) Uani 1 1 d D U . . .
C28 C 0.9617(8) 0.6753(5) 0.4416(9) 0.0255(17) Uani 0.571(3) 1 d D U P C 1
H28 H 0.9683 0.6570 0.3581 0.031 Uiso 0.571(3) 1 calc R . P C 1
C28A C 0.8961(11) 0.7001(5) 0.6279(11) 0.022(2) Uani 0.429(3) 1 d D U P C 2
H28A H 0.8496 0.7015 0.6991 0.027 Uiso 0.429(3) 1 calc R . P C 2
C29 C 1.0388(10) 0.7138(3) 0.4952(11) 0.0228(14) Uani 0.571(3) 1 d D U P C 1
H29 H 1.1032 0.7240 0.4558 0.027 Uiso 0.571(3) 1 calc R . P C 1
C29A C 0.9899(12) 0.7330(8) 0.6279(17) 0.0217(17) Uani 0.429(3) 1 d D U P C 2
H29A H 1.0175 0.7569 0.6994 0.026 Uiso 0.429(3) 1 calc R . P C 2
C30 C 1.0060(8) 0.7340(5) 0.6125(12) 0.0184(14) Uani 0.571(3) 1 d D U P C 1
H30 H 1.0443 0.7617 0.6635 0.022 Uiso 0.571(3) 1 calc R . P C 1
C30A C 1.0340(12) 0.7247(5) 0.5086(15) 0.0219(18) Uani 0.429(3) 1 d D U P C 2
H30A H 1.0951 0.7442 0.4839 0.026 Uiso 0.429(3) 1 calc R . P C 2

loop_
_atom_site_aniso_label
_atom_site_aniso_U_11
_atom_site_aniso_U_22
_atom_site_aniso_U_33
_atom_site_aniso_U_23
_atom_site_aniso_U_13
_atom_site_aniso_U_12
Ce1 0.00828(6) 0.00917(6) 0.01455(6) -0.00180(5) 0.00200(4) 0.00073(5)
S1 0.0202(6) 0.0184(7) 0.0161(6) 0.0060(4) 0.0035(4) 0.0016(5)
S1A 0.0105(13) 0.0157(17) 0.0215(18) 0.0053(12) 0.0048(12) 0.0041(10)
S2 0.0104(7) 0.0202(13) 0.0206(9) -0.0043(9) 0.0037(6) 0.0017(7)
S2A 0.0134(6) 0.0140(9) 0.0219(9) -0.0032(6) -0.0018(5) -0.0002(5)
S3 0.0127(7) 0.0236(8) 0.0197(9) -0.0035(6) 0.0024(6) -0.0003(5)
S3A 0.0247(10) 0.0392(11) 0.0183(13) -0.0047(10) 0.0101(8) -0.0166(8)
O1 0.0193(9) 0.0246(9) 0.0348(10) 0.0082(8) 0.0128(7) 0.0069(7)
O2 0.0191(8) 0.0147(8) 0.0233(8) -0.0008(7) 0.0107(7) -0.0015(7)
O3 0.0122(8) 0.0163(8) 0.0319(9) -0.0061(7) 0.0010(7) -0.0028(7)
O4 0.0165(8) 0.0199(9) 0.0213(8) -0.0021(7) 0.0012(7) 0.0093(7)
O5 0.0130(8) 0.0227(9) 0.0193(8) -0.0056(7) 0.0063(6) -0.0010(7)
O6 0.0173(8) 0.0267(9) 0.0161(8) -0.0040(7) 0.0049(6) 0.0015(7)
O7 0.0172(9) 0.0278(10) 0.0207(8) -0.0092(7) 0.0027(7) 0.0002(8)
O8 0.036(3) 0.023(3) 0.021(3) -0.003(2) 0.000(2) 0.003(2)
N1 0.0117(9) 0.0133(9) 0.0171(9) -0.0001(7) 0.0024(7) -0.0024(7)
N2 0.0083(9) 0.0146(9) 0.0158(9) -0.0037(7) 0.0053(7) -0.0006(7)
N3 0.0229(11) 0.0228(10) 0.0141(9) -0.0044(8) 0.0022(8) 0.0056(9)
C1 0.0172(12) 0.0164(12) 0.0218(12) -0.0001(9) 0.0012(9) -0.0028(9)
C2 0.0143(12) 0.0260(13) 0.0214(12) 0.0017(10) -0.0006(9) -0.0019(10)
C3 0.0136(11) 0.0254(13) 0.0256(12) 0.0086(10) 0.0048(9) 0.0050(10)
C4 0.0162(12) 0.0147(11) 0.0263(12) 0.0021(9) 0.0080(9) 0.0030(9)
C5 0.0110(10) 0.0137(11) 0.0179(10) 0.0003(8) 0.0082(8) -0.0003(8)
C6 0.0118(11) 0.0135(11) 0.0196(11) -0.0023(9) 0.0100(9) -0.0012(9)
C7 0.0218(12) 0.0128(11) 0.0247(12) -0.0015(9) 0.0133(9) -0.0031(10)
C8 0.0246(13) 0.0190(12) 0.0298(13) -0.0116(10) 0.0167(10) -0.0105(10)
C9 0.0167(12) 0.0267(13) 0.0230(12) -0.0134(10) 0.0086(10) -0.0097(10)
C10 0.0107(11) 0.0242(12) 0.0163(11) -0.0076(9) 0.0085(8) -0.0027(9)
C11 0.0143(11) 0.0285(13) 0.0144(11) -0.0090(9) 0.0068(9) 0.0018(10)
C12 0.0188(13) 0.0485(16) 0.0178(12) -0.0125(11) 0.0030(10) 0.0000(12)
C13 0.0250(14) 0.0621(19) 0.0142(12) -0.0094(12) -0.0007(10) 0.0114(13)
C14 0.0434(17) 0.0481(18) 0.0155(12) -0.0024(12) 0.0000(11) 0.0248(14)
C15 0.0432(16) 0.0265(14) 0.0166(12) -0.0027(10) 0.0012(11) 0.0122(12)
C16 0.0151(11) 0.0175(11) 0.0188(11) -0.0027(10) 0.0041(8) -0.0030(10)
C17 0.0141(10) 0.0163(11) 0.0165(10) -0.0009(9) 0.0026(8) -0.0022(9)
C18 0.018(2) 0.012(3) 0.015(3) 0.0053(19) -0.0008(19) 0.0013(17)
C18A 0.021(4) 0.017(4) 0.021(4) 0.003(3) 0.002(3) 0.002(3)
C19 0.0157(18) 0.013(3) 0.021(2) 0.0025(17) 0.0037(17) 0.0015(18)
C19A 0.019(4) 0.016(4) 0.019(3) 0.003(3) 0.001(3) 0.001(3)
C20 0.015(2) 0.017(3) 0.0187(19) 0.0011(19) 0.007(2) 0.0023(18)
C20A 0.015(3) 0.018(4) 0.018(4) 0.001(3) 0.008(3) 0.001(3)
C21 0.0144(11) 0.0098(10) 0.0144(10) 0.0036(8) 0.0028(8) 0.0007(8)
C22 0.0146(10) 0.0115(10) 0.0126(10) 0.0010(8) 0.0025(8) -0.0021(8)
C23 0.022(3) 0.017(4) 0.020(4) 0.002(3) 0.004(2) 0.003(2)
C23A 0.021(2) 0.017(4) 0.020(3) -0.001(3) 0.0040(19) -0.006(2)
C24 0.020(3) 0.014(4) 0.021(3) -0.001(3) 0.003(3) -0.004(2)
C24A 0.017(2) 0.017(3) 0.019(3) -0.003(2) 0.007(2) -0.001(2)
C25 0.009(3) 0.019(4) 0.019(3) 0.001(3) 0.003(2) -0.004(2)
C25A 0.012(2) 0.016(3) 0.021(3) 0.002(3) 0.004(2) 0.005(2)
C26 0.0120(11) 0.0151(11) 0.0154(10) 0.0043(9) 0.0008(8) 0.0055(9)
C27 0.0126(10) 0.0213(11) 0.0147(10) 0.0051(9) 0.0008(8) 0.0026(9)
C28 0.021(3) 0.037(3) 0.018(4) -0.003(3) 0.003(2) 0.000(2)
C28A 0.016(3) 0.029(3) 0.022(4) 0.001(3) 0.004(3) 0.002(3)
C29 0.020(2) 0.034(3) 0.015(3) 0.003(2) 0.0056(19) 0.000(3)
C29A 0.019(3) 0.029(3) 0.017(3) 0.000(3) 0.002(3) 0.003(3)
C30 0.010(3) 0.026(2) 0.020(3) 0.001(2) 0.002(2) -0.008(2)
C30A 0.017(3) 0.030(4) 0.018(3) -0.002(3) -0.001(3) -0.006(3)

loop_
_atom_type_symbol
_atom_type_description
_atom_type_scat_dispersion_real
_atom_type_scat_dispersion_imag
_atom_type_scat_source
C C 0.0033 0.0016 'International Tables Vol C Tables 4.2.6.8 and 6.1.1.4'
H H 0.0000 0.0000 'International Tables Vol C Tables 4.2.6.8 and 6.1.1.4'
Ce Ce -0.2486 2.6331 'International Tables Vol C Tables 4.2.6.8 and 6.1.1.4'
N N 0.0061 0.0033 'International Tables Vol C Tables 4.2.6.8 and 6.1.1.4'
O O 0.0106 0.0060 'International Tables Vol C Tables 4.2.6.8 and 6.1.1.4'
S S 0.1246 0.1234 'International Tables Vol C Tables 4.2.6.8 and 6.1.1.4'

loop_
_geom_angle_atom_site_label_1
_geom_angle_atom_site_label_2
_geom_angle_atom_site_label_3
_geom_angle
_geom_angle_site_symmetry_1
_geom_angle_site_symmetry_3
O1 Ce1 N1 119.18(5) . .
O1 Ce1 N2 105.61(5) . .
O1 Ce1 C16 25.33(6) . .
O2 Ce1 O1 50.51(5) . .
O2 Ce1 O7 138.22(5) . .
O2 Ce1 N1 70.74(5) . .
O2 Ce1 N2 70.31(5) . .
O2 Ce1 N3 82.79(5) . .
O2 Ce1 C16 25.23(6) . .
O3 Ce1 O1 73.83(6) . .
O3 Ce1 O2 77.08(5) . .
O3 Ce1 O5 142.26(5) . .
O3 Ce1 O7 71.80(5) . .
O3 Ce1 N1 79.84(5) . .
O3 Ce1 N2 135.18(5) . .
O3 Ce1 N3 143.33(6) . .
O3 Ce1 C16 72.63(6) . .
O4 Ce1 O1 78.87(5) 3_666 .
O4 Ce1 O2 129.37(5) 3_666 .
O4 Ce1 O3 89.75(5) 3_666 .
O4 Ce1 O5 81.11(5) 3_666 .
O4 Ce1 O7 78.14(5) 3_666 .
O4 Ce1 N1 154.81(5) 3_666 .
O4 Ce1 N2 134.81(5) 3_666 .
O4 Ce1 N3 79.71(6) 3_666 .
O4 Ce1 C16 104.16(6) 3_666 .
O5 Ce1 O1 138.28(5) . .
O5 Ce1 O2 135.58(5) . .
O5 Ce1 O7 70.49(5) . .
O5 Ce1 N1 93.12(5) . .
O5 Ce1 N2 65.77(5) . .
O5 Ce1 N3 70.93(6) . .
O5 Ce1 C16 145.11(5) . .
O7 Ce1 O1 138.33(6) . .
O7 Ce1 N1 76.83(5) . .
O7 Ce1 N2 115.28(5) . .
O7 Ce1 N3 137.82(6) . .
O7 Ce1 C16 144.35(6) . .
N1 Ce1 N2 61.01(5) . .
N1 Ce1 C16 94.61(6) . .
N2 Ce1 C16 88.70(6) . .
N3 Ce1 O1 69.71(6) . .
N3 Ce1 N1 121.71(6) . .
N3 Ce1 N2 61.36(6) . .
N3 Ce1 C16 76.09(6) . .
C17 S1 C20 91.2(3) . .
C17 S1A C20A 88.5(8) . .
C22 S2 C25 88.3(6) . .
C25A S2A C22 89.7(5) . .
C27 S3 C30 90.8(4) . .
C27 S3A C30A 91.4(6) . .
C16 O1 Ce1 90.32(13) . .
C16 O2 Ce1 96.07(13) . .
C21 O3 Ce1 153.10(14) . .
C21 O4 Ce1 140.67(14) . 3_666
C26 O5 Ce1 142.98(14) . .
Ce1 O7 H7A 110.6(18) . .
Ce1 O7 H7B 122(2) . .
H7A O7 H7B 116(2) . .
H8A O8 H8B 107(3) . .
C1 N1 Ce1 119.09(14) . .
C1 N1 C5 117.81(19) . .
C5 N1 Ce1 122.88(14) . .
C6 N2 Ce1 121.80(14) . .
C6 N2 C10 118.58(19) . .
C10 N2 Ce1 119.50(14) . .
C11 N3 Ce1 120.09(14) . .
C15 N3 Ce1 118.12(16) . .
C15 N3 C11 118.5(2) . .
N1 C1 H1 118.2 . .
N1 C1 C2 123.6(2) . .
C2 C1 H1 118.2 . .
C1 C2 H2 120.9 . .
C1 C2 C3 118.3(2) . .
C3 C2 H2 120.9 . .
C2 C3 H3 120.5 . .
C4 C3 C2 119.1(2) . .
C4 C3 H3 120.5 . .
C3 C4 H4 120.1 . .
C3 C4 C5 119.9(2) . .
C5 C4 H4 120.1 . .
N1 C5 C4 121.3(2) . .
N1 C5 C6 116.66(19) . .
C4 C5 C6 122.0(2) . .
N2 C6 C5 117.28(19) . .
N2 C6 C7 121.9(2) . .
C7 C6 C5 120.8(2) . .
C6 C7 H7 120.4 . .
C8 C7 C6 119.2(2) . .
C8 C7 H7 120.4 . .
C7 C8 H8 120.5 . .
C9 C8 C7 119.0(2) . .
C9 C8 H8 120.5 . .
C8 C9 H9 120.3 . .
C8 C9 C10 119.5(2) . .
C10 C9 H9 120.3 . .
N2 C10 C9 121.9(2) . .
N2 C10 C11 117.3(2) . .
C9 C10 C11 120.8(2) . .
N3 C11 C10 116.67(19) . .
N3 C11 C12 121.0(2) . .
C12 C11 C10 122.3(2) . .
C11 C12 H12 120.3 . .
C13 C12 C11 119.5(3) . .
C13 C12 H12 120.3 . .
C12 C13 H13 120.2 . .
C14 C13 C12 119.7(2) . .
C14 C13 H13 120.2 . .
C13 C14 H14 121.0 . .
C13 C14 C15 118.1(3) . .
C15 C14 H14 121.0 . .
N3 C15 C14 123.2(3) . .
N3 C15 H15 118.4 . .
C14 C15 H15 118.4 . .
O1 C16 Ce1 64.35(12) . .
O1 C16 O2 122.8(2) . .
O1 C16 C17 120.1(2) . .
O2 C16 Ce1 58.69(11) . .
O2 C16 C17 117.1(2) . .
C17 C16 Ce1 173.74(15) . .
C16 C17 S1 122.82(17) . .
C16 C17 S1A 118.4(2) . .
C18 C17 S1 110.8(3) . .
C18 C17 C16 126.4(4) . .
C18A C17 S1A 113.8(7) . .
C18A C17 C16 127.8(7) . .
C17 C18 H18 122.4 . .
C17 C18 C19 115.2(6) . .
C19 C18 H18 122.4 . .
C17 C18A H18A 122.9 . .
C17 C18A C19A 114.2(14) . .
C19A C18A H18A 122.9 . .
C18 C19 H19 125.5 . .
C20 C19 C18 109.0(8) . .
C20 C19 H19 125.5 . .
C18A C19A H19A 126.8 . .
C20A C19A C18A 106(2) . .
C20A C19A H19A 126.8 . .
S1 C20 H20 123.1 . .
C19 C20 S1 113.8(7) . .
C19 C20 H20 123.1 . .
S1A C20A H20A 121.5 . .
C19A C20A S1A 117.0(17) . .
C19A C20A H20A 121.5 . .
O3 C21 O4 124.6(2) . .
O3 C21 C22 116.87(19) . .
O4 C21 C22 118.54(19) . .
C21 C22 S2 118.59(16) . .
C21 C22 S2A 122.15(16) . .
C23 C22 S2 112.4(4) . .
C23 C22 C21 129.0(5) . .
C23A C22 S2A 110.2(4) . .
C23A C22 C21 127.6(4) . .
C22 C23 H23 122.4 . .
C22 C23 C24 115.2(10) . .
C24 C23 H23 122.4 . .
C22 C23A H23A 121.9 . .
C22 C23A C24A 116.3(9) . .
C24A C23A H23A 121.9 . .
C23 C24 H24 126.4 . .
C25 C24 C23 107.2(14) . .
C25 C24 H24 126.4 . .
C23A C24A H24A 126.2 . .
C25A C24A C23A 107.7(12) . .
C25A C24A H24A 126.2 . .
S2 C25 H25 121.6 . .
C24 C25 S2 116.9(13) . .
C24 C25 H25 121.6 . .
S2A C25A H25A 122.0 . .
C24A C25A S2A 116.1(11) . .
C24A C25A H25A 122.0 . .
O5 C26 C27 115.95(19) . .
O6 C26 O5 126.1(2) . .
O6 C26 C27 117.89(19) . .
C26 C27 S3 121.15(17) . .
C26 C27 S3A 121.56(18) . .
C28 C27 S3 111.0(4) . .
C28 C27 C26 127.8(4) . .
C28A C27 S3A 110.2(5) . .
C28A C27 C26 127.7(5) . .
C27 C28 H28 122.3 . .
C27 C28 C29 115.5(8) . .
C29 C28 H28 122.3 . .
C27 C28A H28A 122.2 . .
C27 C28A C29A 115.7(11) . .
C29A C28A H28A 122.2 . .
C28 C29 H29 125.6 . .
C30 C29 C28 108.8(11) . .
C30 C29 H29 125.6 . .
C28A C29A H29A 125.8 . .
C30A C29A C28A 108.4(15) . .
C30A C29A H29A 125.8 . .
S3 C30 H30 123.1 . .
C29 C30 S3 113.9(9) . .
C29 C30 H30 123.1 . .
S3A C30A H30A 122.9 . .
C29A C30A S3A 114.2(13) . .
C29A C30A H30A 122.9 . .

loop_
_geom_bond_atom_site_label_1
_geom_bond_atom_site_label_2
_geom_bond_distance
_geom_bond_site_symmetry_2
Ce1 O1 2.6551(16) .
Ce1 O2 2.5307(15) .
Ce1 O3 2.4116(15) .
Ce1 O4 2.4044(15) 3_666
Ce1 O5 2.4924(15) .
Ce1 O7 2.5492(16) .
Ce1 N1 2.6551(18) .
Ce1 N2 2.6894(18) .
Ce1 N3 2.6411(18) .
Ce1 C16 2.945(2) .
S1 C17 1.696(2) .
S1 C20 1.731(5) .
S1A C17 1.659(4) .
S1A C20A 1.730(9) .
S2 C22 1.709(3) .
S2 C25 1.726(8) .
S2A C22 1.728(2) .
S2A C25A 1.726(7) .
S3 C27 1.689(3) .
S3 C30 1.731(6) .
S3A C27 1.689(3) .
S3A C30A 1.720(8) .
O1 C16 1.260(3) .
O2 C16 1.263(3) .
O3 C21 1.256(3) .
O4 Ce1 2.4045(15) 3_666
O4 C21 1.259(3) .
O5 C26 1.265(3) .
O6 C26 1.248(3) .
O7 H7A 0.837(16) .
O7 H7B 0.797(16) .
O8 H8A 0.85(2) .
O8 H8B 0.84(2) .
N1 C1 1.348(3) .
N1 C5 1.352(3) .
N2 C6 1.341(3) .
N2 C10 1.351(3) .
N3 C11 1.343(3) .
N3 C15 1.339(3) .
C1 H1 0.9500 .
C1 C2 1.379(3) .
C2 H2 0.9500 .
C2 C3 1.379(3) .
C3 H3 0.9500 .
C3 C4 1.378(3) .
C4 H4 0.9500 .
C4 C5 1.390(3) .
C5 C6 1.488(3) .
C6 C7 1.396(3) .
C7 H7 0.9500 .
C7 C8 1.380(3) .
C8 H8 0.9500 .
C8 C9 1.372(4) .
C9 H9 0.9500 .
C9 C10 1.390(3) .
C10 C11 1.486(3) .
C11 C12 1.394(3) .
C12 H12 0.9500 .
C12 C13 1.376(4) .
C13 H13 0.9500 .
C13 C14 1.365(4) .
C14 H14 0.9500 .
C14 C15 1.387(4) .
C15 H15 0.9500 .
C16 C17 1.485(3) .
C17 C18 1.377(6) .
C17 C18A 1.378(8) .
C18 H18 0.9500 .
C18 C19 1.419(8) .
C18A H18A 0.9500 .
C18A C19A 1.417(10) .
C19 H19 0.9500 .
C19 C20 1.363(5) .
C19A H19A 0.9500 .
C19A C20A 1.356(7) .
C20 H20 0.9500 .
C20A H20A 0.9500 .
C21 C22 1.477(3) .
C22 C23 1.362(7) .
C22 C23A 1.373(6) .
C23 H23 0.9500 .
C23 C24 1.411(9) .
C23A H23A 0.9500 .
C23A C24A 1.414(9) .
C24 H24 0.9500 .
C24 C25 1.353(7) .
C24A H24A 0.9500 .
C24A C25A 1.355(6) .
C25 H25 0.9500 .
C25A H25A 0.9500 .
C26 C27 1.491(3) .
C27 C28 1.370(7) .
C27 C28A 1.374(7) .
C28 H28 0.9500 .
C28 C29 1.406(9) .
C28A H28A 0.9500 .
C28A C29A 1.414(10) .
C29 H29 0.9500 .
C29 C30 1.359(6) .
C29A H29A 0.9500 .
C29A C30A 1.356(7) .
C30 H30 0.9500 .
C30A H30A 0.9500 .

loop_
_geom_torsion_atom_site_label_1
_geom_torsion_atom_site_label_2
_geom_torsion_atom_site_label_3
_geom_torsion_atom_site_label_4
_geom_torsion
_geom_torsion_site_symmetry_1
Ce1 O1 C16 O2 -5.4(2) .
Ce1 O1 C16 C17 175.03(18) .
Ce1 O2 C16 O1 5.7(2) .
Ce1 O2 C16 C17 -174.72(16) .
Ce1 O3 C21 O4 13.7(5) .
Ce1 O3 C21 C22 -165.7(2) .
Ce1 O4 C21 O3 73.9(3) 3_666
Ce1 O4 C21 C22 -106.7(2) 3_666
Ce1 O5 C26 O6 -5.9(4) .
Ce1 O5 C26 C27 171.30(15) .
Ce1 N1 C1 C2 175.32(18) .
Ce1 N1 C5 C4 -174.93(15) .
Ce1 N1 C5 C6 6.7(2) .
Ce1 N2 C6 C5 3.7(2) .
Ce1 N2 C6 C7 -175.96(15) .
Ce1 N2 C10 C9 176.68(16) .
Ce1 N2 C10 C11 -5.9(2) .
Ce1 N3 C11 C10 25.8(2) .
Ce1 N3 C11 C12 -156.12(17) .
Ce1 N3 C15 C14 159.5(2) .
S1 C17 C18 C19 -0.3(11) .
S1A C17 C18A C19A 0(2) .
S2 C22 C23 C24 0.0(15) .
S2A C22 C23A C24A -3.4(14) .
S3 C27 C28 C29 0.0(12) .
S3A C27 C28A C29A -3.2(17) .
O1 C16 C17 S1 12.5(3) .
O1 C16 C17 S1A -165.5(3) .
O1 C16 C17 C18 -167.3(6) .
O1 C16 C17 C18A 12.8(11) .
O2 C16 C17 S1 -167.06(18) .
O2 C16 C17 S1A 14.9(4) .
O2 C16 C17 C18 13.1(6) .
O2 C16 C17 C18A -166.8(11) .
O3 C21 C22 S2 6.9(3) .
O3 C21 C22 S2A -176.08(18) .
O3 C21 C22 C23 -173.1(7) .
O3 C21 C22 C23A 2.7(7) .
O4 C21 C22 S2 -172.5(2) .
O4 C21 C22 S2A 4.5(3) .
O4 C21 C22 C23 7.5(7) .
O4 C21 C22 C23A -176.7(6) .
O5 C26 C27 S3 2.1(3) .
O5 C26 C27 S3A -170.1(2) .
O5 C26 C27 C28 -174.5(7) .
O5 C26 C27 C28A 0.9(9) .
O6 C26 C27 S3 179.56(19) .
O6 C26 C27 S3A 7.3(3) .
O6 C26 C27 C28 2.9(7) .
O6 C26 C27 C28A 178.3(9) .
N1 C1 C2 C3 0.0(4) .
N1 C5 C6 N2 -6.7(3) .
N1 C5 C6 C7 173.0(2) .
N2 C6 C7 C8 -0.6(3) .
N2 C10 C11 N3 -12.7(3) .
N2 C10 C11 C12 169.2(2) .
N3 C11 C12 C13 -3.5(3) .
C1 N1 C5 C4 -0.4(3) .
C1 N1 C5 C6 -178.79(18) .
C1 C2 C3 C4 -0.8(3) .
C2 C3 C4 C5 1.0(3) .
C3 C4 C5 N1 -0.4(3) .
C3 C4 C5 C6 177.9(2) .
C4 C5 C6 N2 174.9(2) .
C4 C5 C6 C7 -5.4(3) .
C5 N1 C1 C2 0.6(3) .
C5 C6 C7 C8 179.73(19) .
C6 N2 C10 C9 0.5(3) .
C6 N2 C10 C11 177.90(18) .
C6 C7 C8 C9 0.4(3) .
C7 C8 C9 C10 0.2(3) .
C8 C9 C10 N2 -0.7(3) .
C8 C9 C10 C11 -178.0(2) .
C9 C10 C11 N3 164.7(2) .
C9 C10 C11 C12 -13.4(3) .
C10 N2 C6 C5 179.80(18) .
C10 N2 C6 C7 0.1(3) .
C10 C11 C12 C13 174.4(2) .
C11 N3 C15 C14 0.1(4) .
C11 C12 C13 C14 1.1(4) .
C12 C13 C14 C15 1.8(4) .
C13 C14 C15 N3 -2.4(4) .
C15 N3 C11 C10 -175.1(2) .
C15 N3 C11 C12 2.9(3) .
C16 C17 C18 C19 179.6(7) .
C16 C17 C18A C19A -178.6(13) .
C17 S1 C20 C19 0.0(7) .
C17 S1A C20A C19A 1.4(19) .
C17 C18 C19 C20 0.2(13) .
C17 C18A C19A C20A 1(3) .
C18 C19 C20 S1 -0.1(11) .
C18A C19A C20A S1A -2(3) .
C20 S1 C17 C16 -179.7(4) .
C20 S1 C17 C18 0.2(6) .
C20A S1A C17 C16 177.9(9) .
C20A S1A C17 C18A -0.6(14) .
C21 C22 C23 C24 179.9(11) .
C21 C22 C23A C24A 177.7(11) .
C22 S2 C25 C24 -1.8(16) .
C22 S2A C25A C24A 1.0(13) .
C22 C23 C24 C25 -1(2) .
C22 C23A C24A C25A 4.0(19) .
C23 C24 C25 S2 2(2) .
C23A C24A C25A S2A -2.9(19) .
C25 S2 C22 C21 -179.0(8) .
C25 S2 C22 C23 1.0(10) .
C25A S2A C22 C21 -179.7(6) .
C25A S2A C22 C23A 1.4(8) .
C26 C27 C28 C29 176.9(7) .
C26 C27 C28A C29A -175.1(11) .
C27 S3 C30 C29 -2.5(10) .
C27 S3A C30A C29A 1.9(13) .
C27 C28 C29 C30 -1.8(14) .
C27 C28A C29A C30A 5(2) .
C28 C29 C30 S3 2.8(14) .
C28A C29A C30A S3A -4(2) .
C30 S3 C27 C26 -175.8(5) .
C30 S3 C27 C28 1.4(8) .
C30A S3A C27 C26 173.2(6) .
C30A S3A C27 C28A 0.7(9) .
